data_7012587
loop_
_publ_author_name
'Tsao, Ting-Bin'
'Lee, Gene-Hsiang'
'Yeh, Chen-Yu'
'Peng, Shie-Ming'

_publ_section_title
;
 Supramolecular assembly of linear trinickel complexes incorporating
 metalloporphyrins: a novel one-dimensional polymer and oligomer
;
_journal_issue 8
_journal_name_full 'Dalton Transactions'
_journal_page_first 1465
_journal_paper_doi 10.1039/b212236g
_journal_year 2003
_chemical_formula_sum 'C141 H98 Cl2 N22 Ni3 O4 Zn2'
_chemical_formula_weight 2542.18
_chemical_name_systematic
; 
? 
;
_space_group_IT_number 2
_symmetry_cell_setting triclinic
_symmetry_space_group_name_Hall '-P 1'
_symmetry_space_group_name_H-M 'P -1'
_atom_sites_solution_hydrogens geom
_atom_sites_solution_primary direct
_atom_sites_solution_secondary difmap
_audit_creation_method SHELXL-97
_cell_angle_alpha 77.0290(3)
_cell_angle_beta 85.9760(3)
_cell_angle_gamma 88.9666(3)
_cell_formula_units_Z 2
_cell_length_a 13.2756(1)
_cell_length_b 17.4339(1)
_cell_length_c 26.7913(2)
_cell_measurement_reflns_used all
_cell_measurement_temperature 150(1)
_cell_measurement_theta_max 27.50
_cell_measurement_theta_min 1.20
_cell_volume 6027.59(7)
_computing_cell_refinement DENZO-SMN
_computing_data_collection 'NONIUS COLLECT'
_computing_data_reduction DENZO-SMN
_computing_molecular_graphics SHELXTL
_computing_publication_material SHELXTL
_computing_structure_refinement 'SHELXL-97 (Sheldrick, 1997)'
_computing_structure_solution 'SHELXS-97 (Sheldrick, 1990)'
_diffrn_ambient_temperature 150(1)
_diffrn_measured_fraction_theta_full 0.998
_diffrn_measured_fraction_theta_max 0.998
_diffrn_measurement_device_type 'NONIUS KappaCCD'
_diffrn_measurement_method '\w scans'
_diffrn_radiation_monochromator graphite
_diffrn_radiation_source 'fine-focus sealed tube'
_diffrn_radiation_type MoK\a
_diffrn_radiation_wavelength 0.71073
_diffrn_reflns_av_R_equivalents 0.0661
_diffrn_reflns_av_sigmaI/netI 0.0802
_diffrn_reflns_limit_h_max 17
_diffrn_reflns_limit_h_min -17
_diffrn_reflns_limit_k_max 22
_diffrn_reflns_limit_k_min -19
_diffrn_reflns_limit_l_max 34
_diffrn_reflns_limit_l_min -33
_diffrn_reflns_number 102583
_diffrn_reflns_theta_full 27.50
_diffrn_reflns_theta_max 27.50
_diffrn_reflns_theta_min 1.20
_diffrn_standards_decay_% 0
_exptl_absorpt_coefficient_mu 0.963
_exptl_absorpt_correction_T_max 0.952
_exptl_absorpt_correction_T_min 0.846
_exptl_absorpt_correction_type multi-scan
_exptl_crystal_colour violet
_exptl_crystal_density_diffrn 1.401
_exptl_crystal_density_meas ?
_exptl_crystal_density_method 'not measured'
_exptl_crystal_description plate
_exptl_crystal_F_000 2616
_exptl_crystal_size_max 0.30
_exptl_crystal_size_mid 0.25
_exptl_crystal_size_min 0.05
_refine_diff_density_max 1.204
_refine_diff_density_min -1.266
_refine_diff_density_rms 0.270
_refine_ls_extinction_coef 0.0071(3)
_refine_ls_extinction_expression Fc^*^=kFc[1+0.001xFc^2^\l^3^/sin(2\q)]^-1/4^
_refine_ls_extinction_method SHELXL
_refine_ls_goodness_of_fit_ref 1.079
_refine_ls_hydrogen_treatment mixed
_refine_ls_matrix_type full
_refine_ls_number_parameters 1568
_refine_ls_number_reflns 27641
_refine_ls_number_restraints 0
_refine_ls_restrained_S_all 1.079
_refine_ls_R_factor_all 0.1123
_refine_ls_R_factor_gt 0.0590
_refine_ls_shift/su_max 0.017
_refine_ls_shift/su_mean 0.001
_refine_ls_structure_factor_coef Fsqd
_refine_ls_weighting_details 'calc w=1/[\s^2^(Fo^2^)+(0.0888P)^2^+0.9287P] where P=(Fo^2^+2Fc^2^)/3'
_refine_ls_weighting_scheme calc
_refine_ls_wR_factor_gt 0.1347
_refine_ls_wR_factor_ref 0.1677
_reflns_number_gt 17891
_reflns_number_total 27641
_reflns_threshold_expression >2sigma(I)
_cod_data_source_file b212236g.txt
_cod_data_source_block ic8999
_cod_depositor_comments
;
The following automatic conversions were performed:
'_symmetry_cell_setting' value 'Triclinic' changed to 'triclinic'
according to '/home/saulius/struct/CIF-dictionaries/cif_core.dic'
dictionary named 'cif_core.dic' version 2.4.1 from 2010-06-29.

Automatic conversion script
Id: cif_fix_enum 1527 2010-12-29 10:47:43Z saulius 

The following automatic conversions were performed:

'_exptl_crystal_density_meas' value 'not_measured' was changed to '?'
- the value is perceived as not measured.

Automatic conversion script
Id: cif_fix_values 3008 2015-01-20 13:52:24Z robertas 
;
_cod_original_sg_symbol_H-M P-1
_cod_database_code 7012587

loop_
_symmetry_equiv_pos_as_xyz
'x, y, z'
'-x, -y, -z'

loop_
_atom_site_label
_atom_site_type_symbol
_atom_site_fract_x
_atom_site_fract_y
_atom_site_fract_z
_atom_site_U_iso_or_equiv
_atom_site_adp_type
_atom_site_occupancy
_atom_site_symmetry_multiplicity
_atom_site_calc_flag
_atom_site_refinement_flags
_atom_site_disorder_assembly
_atom_site_disorder_group
Zn1 Zn -0.22287(3) -0.00554(2) 0.841939(15) 0.02103(11) Uani 1 1 d . . .
Zn2 Zn 0.72693(3) 0.51153(2) 0.142982(15) 0.02266(11) Uani 1 1 d . . .
Ni1 Ni 0.07962(3) 0.21911(3) 0.536483(17) 0.02605(12) Uani 1 1 d . . .
Ni2 Ni 0.23386(3) 0.25818(2) 0.483801(16) 0.02279(11) Uani 1 1 d . . .
Ni3 Ni 0.38746(3) 0.29839(3) 0.432022(17) 0.02690(12) Uani 1 1 d . . .
O1 O -0.03269(19) 0.18900(16) 0.59122(10) 0.0380(6) Uani 1 1 d . . .
O2 O -0.1768(2) 0.1436(2) 0.56980(10) 0.0541(8) Uani 1 1 d . . .
O3 O 0.50578(18) 0.32546(16) 0.38238(9) 0.0368(6) Uani 1 1 d . . .
O4 O 0.6362(2) 0.37889(18) 0.41210(10) 0.0456(7) Uani 1 1 d . . .
N1 N 0.1428(2) 0.28584(17) 0.58279(10) 0.0297(7) Uani 1 1 d . . .
N2 N 0.2989(2) 0.27249(17) 0.54164(10) 0.0277(7) Uani 1 1 d . . .
N3 N 0.4549(2) 0.25996(18) 0.49971(11) 0.0307(7) Uani 1 1 d . . .
N4 N 0.0501(2) 0.16399(16) 0.47672(11) 0.0273(7) Uani 1 1 d . . .
N5 N 0.1726(2) 0.24382(16) 0.42508(11) 0.0246(6) Uani 1 1 d . . .
N6 N 0.2895(2) 0.32791(17) 0.37343(10) 0.0267(7) Uani 1 1 d . . .
N7 N 0.1692(2) 0.12340(17) 0.56967(11) 0.0276(7) Uani 1 1 d . . .
N8 N 0.2771(2) 0.15177(16) 0.49644(11) 0.0261(6) Uani 1 1 d . . .
N9 N 0.3863(2) 0.18128(18) 0.42375(11) 0.0307(7) Uani 1 1 d . . .
N10 N 0.0232(2) 0.31941(17) 0.49065(11) 0.0273(7) Uani 1 1 d . . .
N11 N 0.1879(2) 0.36388(16) 0.47075(10) 0.0250(6) Uani 1 1 d . . .
N12 N 0.3528(2) 0.40666(17) 0.45001(11) 0.0279(7) Uani 1 1 d . . .
N13 N -0.2035(2) 0.06587(16) 0.76212(11) 0.0255(6) Uani 1 1 d . . .
N14 N 0.7072(2) 0.44046(16) 0.22105(11) 0.0273(7) Uani 1 1 d . . .
N15 N -0.37557(19) 0.00264(16) 0.86097(11) 0.0238(6) Uani 1 1 d . . .
N16 N -0.1958(2) 0.06778(16) 0.89051(11) 0.0232(6) Uani 1 1 d . . .
N17 N -0.07304(19) -0.03881(15) 0.84404(10) 0.0225(6) Uani 1 1 d . . .
N18 N -0.2529(2) -0.10508(16) 0.81473(10) 0.0226(6) Uani 1 1 d . . .
N19 N 0.8796(2) 0.50180(16) 0.12582(11) 0.0242(6) Uani 1 1 d . . .
N20 N 0.7003(2) 0.43831(16) 0.09520(11) 0.0257(6) Uani 1 1 d . . .
N21 N 0.5746(2) 0.54087(16) 0.14403(11) 0.0248(6) Uani 1 1 d . . .
N22 N 0.7550(2) 0.60992(16) 0.17114(11) 0.0243(6) Uani 1 1 d . . .
C1 C 0.0827(3) 0.3154(2) 0.61703(14) 0.0362(9) Uani 1 1 d . . .
H1A H 0.0118 0.3084 0.6178 0.043 Uiso 1 1 calc R . .
C2 C 0.1199(3) 0.3550(2) 0.65055(15) 0.0428(10) Uani 1 1 d . . .
H2A H 0.0763 0.3729 0.6752 0.051 Uiso 1 1 calc R . .
C3 C 0.2230(4) 0.3683(2) 0.64737(15) 0.0448(11) Uani 1 1 d . . .
H3A H 0.2505 0.3963 0.6698 0.054 Uiso 1 1 calc R . .
C4 C 0.2854(3) 0.3414(2) 0.61226(14) 0.0363(9) Uani 1 1 d . . .
H4A H 0.3559 0.3511 0.6098 0.044 Uiso 1 1 calc R . .
C5 C 0.2433(3) 0.2990(2) 0.57974(13) 0.0291(8) Uani 1 1 d . . .
C6 C 0.3996(3) 0.2523(2) 0.54512(13) 0.0286(8) Uani 1 1 d . . .
C7 C 0.4440(3) 0.2202(2) 0.59147(15) 0.0394(10) Uani 1 1 d . . .
H7A H 0.4056 0.2151 0.6233 0.047 Uiso 1 1 calc R . .
C8 C 0.5422(3) 0.1966(3) 0.59035(16) 0.0467(11) Uani 1 1 d . . .
H8A H 0.5723 0.1747 0.6215 0.056 Uiso 1 1 calc R . .
C9 C 0.5985(3) 0.2045(3) 0.54410(17) 0.0472(11) Uani 1 1 d . . .
H9A H 0.6675 0.1890 0.5428 0.057 Uiso 1 1 calc R . .
C10 C 0.5512(3) 0.2353(2) 0.50027(16) 0.0402(10) Uani 1 1 d . . .
H10A H 0.5889 0.2395 0.4683 0.048 Uiso 1 1 calc R . .
C11 C -0.0200(3) 0.1064(2) 0.48333(15) 0.0337(9) Uani 1 1 d . . .
H11A H -0.0596 0.0939 0.5150 0.040 Uiso 1 1 calc R . .
C12 C -0.0366(3) 0.0654(2) 0.44678(16) 0.0400(10) Uani 1 1 d . . .
H12A H -0.0888 0.0273 0.4522 0.048 Uiso 1 1 calc R . .
C13 C 0.0247(3) 0.0810(2) 0.40146(16) 0.0411(10) Uani 1 1 d . . .
H13A H 0.0178 0.0510 0.3763 0.049 Uiso 1 1 calc R . .
C14 C 0.0952(3) 0.1396(2) 0.39319(14) 0.0322(8) Uani 1 1 d . . .
H14C H 0.1373 0.1509 0.3623 0.039 Uiso 1 1 calc R . .
C15 C 0.1044(3) 0.1829(2) 0.43076(13) 0.0268(8) Uani 1 1 d . . .
C16 C 0.1976(3) 0.2935(2) 0.37849(13) 0.0251(7) Uani 1 1 d . . .
C17 C 0.1314(3) 0.3145(2) 0.33834(13) 0.0295(8) Uani 1 1 d . . .
H17A H 0.0668 0.2905 0.3417 0.035 Uiso 1 1 calc R . .
C18 C 0.1603(3) 0.3693(2) 0.29481(14) 0.0318(8) Uani 1 1 d . . .
H18A H 0.1163 0.3830 0.2677 0.038 Uiso 1 1 calc R . .
C19 C 0.2544(3) 0.4048(2) 0.29045(14) 0.0365(9) Uani 1 1 d . . .
H19A H 0.2759 0.4431 0.2606 0.044 Uiso 1 1 calc R . .
C20 C 0.3151(3) 0.3829(2) 0.33056(14) 0.0337(9) Uani 1 1 d . . .
H20A H 0.3789 0.4078 0.3280 0.040 Uiso 1 1 calc R . .
C21 C 0.1458(3) 0.0818(2) 0.61791(14) 0.0323(8) Uani 1 1 d . . .
H21A H 0.0878 0.0968 0.6363 0.039 Uiso 1 1 calc R . .
C22 C 0.2020(3) 0.0190(2) 0.64170(15) 0.0383(9) Uani 1 1 d . . .
H22A H 0.1822 -0.0098 0.6754 0.046 Uiso 1 1 calc R . .
C23 C 0.2880(3) -0.0014(2) 0.61545(15) 0.0405(10) Uani 1 1 d . . .
H23A H 0.3279 -0.0448 0.6310 0.049 Uiso 1 1 calc R . .
C24 C 0.3154(3) 0.0405(2) 0.56744(14) 0.0348(9) Uani 1 1 d . . .
H24A H 0.3757 0.0277 0.5498 0.042 Uiso 1 1 calc R . .
C25 C 0.2533(3) 0.1038(2) 0.54377(13) 0.0267(8) Uani 1 1 d . . .
C26 C 0.3334(3) 0.1253(2) 0.45843(14) 0.0283(8) Uani 1 1 d . . .
C27 C 0.3321(3) 0.0471(2) 0.45277(15) 0.0367(9) Uani 1 1 d . . .
H27A H 0.2932 0.0085 0.4767 0.044 Uiso 1 1 calc R . .
C28 C 0.3870(3) 0.0271(3) 0.41265(18) 0.0485(11) Uani 1 1 d . . .
H28A H 0.3877 -0.0258 0.4089 0.058 Uiso 1 1 calc R . .
C29 C 0.4415(3) 0.0840(3) 0.37744(17) 0.0512(12) Uani 1 1 d . . .
H29A H 0.4808 0.0708 0.3496 0.061 Uiso 1 1 calc R . .
C30 C 0.4376(3) 0.1599(3) 0.38361(15) 0.0405(10) Uani 1 1 d . . .
H30A H 0.4727 0.1993 0.3585 0.049 Uiso 1 1 calc R . .
C31 C -0.0758(3) 0.3226(2) 0.48140(14) 0.0321(8) Uani 1 1 d . . .
H31A H -0.1186 0.2811 0.4997 0.038 Uiso 1 1 calc R . .
C32 C -0.1173(3) 0.3829(2) 0.44673(16) 0.0417(10) Uani 1 1 d . . .
H32A H -0.1872 0.3835 0.4410 0.050 Uiso 1 1 calc R . .
C33 C -0.0533(3) 0.4431(2) 0.42024(17) 0.0453(10) Uani 1 1 d . . .
H33A H -0.0798 0.4862 0.3964 0.054 Uiso 1 1 calc R . .
C34 C 0.0472(3) 0.4407(2) 0.42835(15) 0.0381(9) Uani 1 1 d . . .
H34A H 0.0906 0.4818 0.4100 0.046 Uiso 1 1 calc R . .
C35 C 0.0863(3) 0.3770(2) 0.46412(13) 0.0269(8) Uani 1 1 d . . .
C36 C 0.2566(3) 0.4242(2) 0.46392(13) 0.0281(8) Uani 1 1 d . . .
C37 C 0.2326(3) 0.4987(2) 0.47318(16) 0.0427(10) Uani 1 1 d . . .
H37A H 0.1651 0.5106 0.4830 0.051 Uiso 1 1 calc R . .
C38 C 0.3071(3) 0.5545(2) 0.46803(18) 0.0484(11) Uani 1 1 d . . .
H38A H 0.2914 0.6052 0.4740 0.058 Uiso 1 1 calc R . .
C39 C 0.4050(3) 0.5354(2) 0.45407(17) 0.0463(11) Uani 1 1 d . . .
H39A H 0.4576 0.5731 0.4501 0.056 Uiso 1 1 calc R . .
C40 C 0.4252(3) 0.4622(2) 0.44615(14) 0.0364(9) Uani 1 1 d . . .
H40A H 0.4930 0.4493 0.4375 0.044 Uiso 1 1 calc R . .
C41 C -0.1179(3) 0.1555(2) 0.60053(15) 0.0345(9) Uani 1 1 d . . .
C42 C -0.1304(3) 0.1188(2) 0.74740(14) 0.0338(9) Uani 1 1 d . . .
H42A H -0.0970 0.1362 0.7731 0.041 Uiso 1 1 calc R . .
C43 C -0.1002(3) 0.1502(2) 0.69598(14) 0.0345(9) Uani 1 1 d . . .
H43A H -0.0471 0.1877 0.6872 0.041 Uiso 1 1 calc R . .
C44 C -0.1485(3) 0.1263(2) 0.65778(13) 0.0281(8) Uani 1 1 d . . .
C45 C -0.2260(3) 0.0719(2) 0.67338(14) 0.0337(9) Uani 1 1 d . . .
H45A H -0.2618 0.0543 0.6486 0.040 Uiso 1 1 calc R . .
C46 C -0.2508(3) 0.0437(2) 0.72500(14) 0.0341(9) Uani 1 1 d . . .
H46A H -0.3041 0.0066 0.7348 0.041 Uiso 1 1 calc R . .
C47 C 0.5895(3) 0.3615(2) 0.37787(14) 0.0346(9) Uani 1 1 d . . .
C48 C 0.7493(3) 0.4622(2) 0.26002(14) 0.0304(8) Uani 1 1 d . . .
H48A H 0.8053 0.4971 0.2522 0.036 Uiso 1 1 calc R . .
C49 C 0.7150(3) 0.4363(2) 0.31080(14) 0.0283(8) Uani 1 1 d . . .
H49A H 0.7474 0.4527 0.3371 0.034 Uiso 1 1 calc R . .
C50 C 0.6333(2) 0.3863(2) 0.32291(13) 0.0269(8) Uani 1 1 d . . .
C51 C 0.5908(3) 0.3624(2) 0.28273(14) 0.0325(9) Uani 1 1 d . . .
H51A H 0.5350 0.3272 0.2894 0.039 Uiso 1 1 calc R . .
C52 C 0.6307(3) 0.3905(2) 0.23335(14) 0.0300(8) Uani 1 1 d . . .
H52A H 0.6017 0.3730 0.2064 0.036 Uiso 1 1 calc R . .
C53 C -0.2672(2) 0.10765(19) 0.91466(13) 0.0232(7) Uani 1 1 d . . .
C54 C -0.2173(3) 0.1532(2) 0.94429(14) 0.0284(8) Uani 1 1 d . . .
H54A H -0.2491 0.1868 0.9642 0.034 Uiso 1 1 calc R . .
C55 C -0.1174(3) 0.1395(2) 0.93860(14) 0.0281(8) Uani 1 1 d . . .
H55A H -0.0658 0.1616 0.9538 0.034 Uiso 1 1 calc R . .
C56 C -0.1031(2) 0.08517(19) 0.90537(13) 0.0242(7) Uani 1 1 d . . .
C57 C -0.0111(2) 0.0523(2) 0.89330(13) 0.0245(7) Uani 1 1 d . . .
C58 C 0.0025(2) -0.00605(19) 0.86490(13) 0.0246(7) Uani 1 1 d . . .
C59 C 0.0984(3) -0.0412(2) 0.85342(14) 0.0283(8) Uani 1 1 d . . .
H59A H 0.1622 -0.0298 0.8640 0.034 Uiso 1 1 calc R . .
C60 C 0.0799(2) -0.0932(2) 0.82496(14) 0.0289(8) Uani 1 1 d . . .
H60A H 0.1287 -0.1246 0.8110 0.035 Uiso 1 1 calc R . .
C61 C -0.0274(2) -0.0926(2) 0.81940(13) 0.0243(7) Uani 1 1 d . . .
C62 C -0.0768(2) -0.14160(19) 0.79420(13) 0.0236(7) Uani 1 1 d . . .
C63 C -0.1821(2) -0.14677(19) 0.79183(12) 0.0225(7) Uani 1 1 d . . .
C64 C -0.2319(3) -0.1965(2) 0.76474(13) 0.0272(8) Uani 1 1 d . . .
H64A H -0.2003 -0.2307 0.7453 0.033 Uiso 1 1 calc R . .
C65 C -0.3326(2) -0.1849(2) 0.77241(13) 0.0256(8) Uani 1 1 d . . .
H65A H -0.3849 -0.2103 0.7598 0.031 Uiso 1 1 calc R . .
C66 C -0.3456(2) -0.12720(19) 0.80319(13) 0.0225(7) Uani 1 1 d . . .
C67 C -0.4390(2) -0.09718(19) 0.81842(12) 0.0236(7) Uani 1 1 d . . .
C68 C -0.4519(2) -0.0371(2) 0.84541(13) 0.0243(7) Uani 1 1 d . . .
C69 C -0.5480(3) -0.0086(2) 0.86243(13) 0.0278(8) Uani 1 1 d . . .
H69A H -0.6126 -0.0259 0.8563 0.033 Uiso 1 1 calc R . .
C70 C -0.5301(3) 0.0468(2) 0.88861(13) 0.0279(8) Uani 1 1 d . . .
H70A H -0.5793 0.0756 0.9044 0.033 Uiso 1 1 calc R . .
C71 C -0.4216(2) 0.0539(2) 0.88804(13) 0.0240(7) Uani 1 1 d . . .
C72 C -0.3717(2) 0.10302(19) 0.91314(13) 0.0228(7) Uani 1 1 d . . .
C73 C 0.0822(2) 0.0804(2) 0.91265(13) 0.0240(7) Uani 1 1 d . . .
C74 C 0.1242(3) 0.0371(2) 0.95584(15) 0.0350(9) Uani 1 1 d . . .
H74A H 0.0937 -0.0110 0.9738 0.042 Uiso 1 1 calc R . .
C75 C 0.2101(3) 0.0630(2) 0.97331(16) 0.0386(10) Uani 1 1 d . . .
H75A H 0.2381 0.0326 1.0032 0.046 Uiso 1 1 calc R . .
C76 C 0.2550(3) 0.1319(2) 0.94791(15) 0.0335(9) Uani 1 1 d . . .
H76A H 0.3136 0.1497 0.9603 0.040 Uiso 1 1 calc R . .
C77 C 0.2151(3) 0.1758(2) 0.90416(15) 0.0336(9) Uani 1 1 d . . .
H77A H 0.2468 0.2234 0.8861 0.040 Uiso 1 1 calc R . .
C78 C 0.1289(3) 0.1500(2) 0.88690(14) 0.0309(8) Uani 1 1 d . . .
H78A H 0.1012 0.1804 0.8570 0.037 Uiso 1 1 calc R . .
C79 C -0.0117(2) -0.1937(2) 0.76750(13) 0.0246(7) Uani 1 1 d . . .
C80 C -0.0025(3) -0.2737(2) 0.78800(15) 0.0301(8) Uani 1 1 d . . .
H80A H -0.0381 -0.2969 0.8196 0.036 Uiso 1 1 calc R . .
C81 C 0.0582(3) -0.3200(2) 0.76262(16) 0.0353(9) Uani 1 1 d . . .
H81A H 0.0652 -0.3745 0.7774 0.042 Uiso 1 1 calc R . .
C82 C 0.1086(3) -0.2881(2) 0.71627(16) 0.0361(10) Uani 1 1 d . . .
H82A H 0.1488 -0.3207 0.6987 0.043 Uiso 1 1 calc R . .
C83 C 0.1007(3) -0.2077(2) 0.69509(15) 0.0361(9) Uani 1 1 d . . .
H83A H 0.1357 -0.1851 0.6632 0.043 Uiso 1 1 calc R . .
C84 C 0.0410(3) -0.1613(2) 0.72106(14) 0.0313(8) Uani 1 1 d . . .
H84A H 0.0360 -0.1064 0.7069 0.038 Uiso 1 1 calc R . .
C85 C -0.5326(2) -0.13425(19) 0.80642(13) 0.0234(7) Uani 1 1 d . . .
C86 C -0.5745(3) -0.1087(3) 0.75963(15) 0.0475(11) Uani 1 1 d . . .
H86A H -0.5449 -0.0662 0.7347 0.057 Uiso 1 1 calc R . .
C87 C -0.6607(3) -0.1458(3) 0.74909(16) 0.0513(12) Uani 1 1 d . . .
H87A H -0.6883 -0.1288 0.7167 0.062 Uiso 1 1 calc R . .
C88 C -0.7051(3) -0.2054(2) 0.78438(14) 0.0301(8) Uani 1 1 d . . .
H88A H -0.7630 -0.2306 0.7767 0.036 Uiso 1 1 calc R . .
C89 C -0.6662(3) -0.2290(2) 0.83100(16) 0.0412(10) Uani 1 1 d . . .
H89A H -0.6982 -0.2700 0.8562 0.049 Uiso 1 1 calc R . .
C90 C -0.5802(3) -0.1936(2) 0.84202(15) 0.0384(9) Uani 1 1 d . . .
H90A H -0.5539 -0.2109 0.8748 0.046 Uiso 1 1 calc R . .
C91 C -0.4352(2) 0.1502(2) 0.94368(13) 0.0238(7) Uani 1 1 d . . .
C92 C -0.4549(3) 0.2289(2) 0.92392(15) 0.0356(9) Uani 1 1 d . . .
H92A H -0.4282 0.2535 0.8904 0.043 Uiso 1 1 calc R . .
C93 C -0.5140(3) 0.2728(2) 0.95290(17) 0.0429(10) Uani 1 1 d . . .
H93A H -0.5279 0.3267 0.9389 0.051 Uiso 1 1 calc R . .
C94 C -0.5515(3) 0.2382(2) 1.00126(16) 0.0391(10) Uani 1 1 d . . .
H94A H -0.5922 0.2678 1.0207 0.047 Uiso 1 1 calc R . .
C95 C -0.5304(3) 0.1598(2) 1.02217(15) 0.0375(9) Uani 1 1 d . . .
H95A H -0.5550 0.1361 1.0562 0.045 Uiso 1 1 calc R . .
C96 C -0.4729(3) 0.1161(2) 0.99291(14) 0.0325(9) Uani 1 1 d . . .
H96A H -0.4595 0.0622 1.0070 0.039 Uiso 1 1 calc R . .
C97 C 0.9544(2) 0.53730(19) 0.14495(13) 0.0255(8) Uani 1 1 d . . .
C98 C 1.0509(3) 0.5042(2) 0.13244(14) 0.0284(8) Uani 1 1 d . . .
H98A H 1.1149 0.5179 0.1417 0.034 Uiso 1 1 calc R . .
C99 C 1.0334(3) 0.4503(2) 0.10534(14) 0.0277(8) Uani 1 1 d . . .
H99A H 1.0827 0.4192 0.0916 0.033 Uiso 1 1 calc R . .
C100 C 0.9258(2) 0.44833(19) 0.10095(13) 0.0245(7) Uani 1 1 d . . .
C101 C 0.8765(2) 0.40039(19) 0.07488(13) 0.0231(7) Uani 1 1 d . . .
C102 C 0.7714(2) 0.39797(19) 0.07117(13) 0.0243(7) Uani 1 1 d . . .
C103 C 0.7218(3) 0.3514(2) 0.04216(13) 0.0280(8) Uani 1 1 d . . .
H10B H 0.7538 0.3185 0.0219 0.034 Uiso 1 1 calc R . .
C104 C 0.6216(3) 0.36314(19) 0.04916(13) 0.0262(8) Uani 1 1 d . . .
H10C H 0.5699 0.3398 0.0348 0.031 Uiso 1 1 calc R . .
C105 C 0.6071(2) 0.41728(19) 0.08229(13) 0.0239(7) Uani 1 1 d . . .
C106 C 0.5133(2) 0.44512(19) 0.09824(13) 0.0253(8) Uani 1 1 d . . .
C107 C 0.4989(3) 0.5025(2) 0.12728(13) 0.0264(8) Uani 1 1 d . . .
C108 C 0.4023(3) 0.5290(2) 0.14468(15) 0.0323(9) Uani 1 1 d . . .
H10D H 0.3380 0.5126 0.1376 0.039 Uiso 1 1 calc R . .
C109 C 0.4206(3) 0.5820(2) 0.17324(15) 0.0329(9) Uani 1 1 d . . .
H10E H 0.3715 0.6090 0.1904 0.039 Uiso 1 1 calc R . .
C110 C 0.5287(3) 0.5894(2) 0.17259(14) 0.0273(8) Uani 1 1 d . . .
C111 C 0.5783(3) 0.6388(2) 0.19738(13) 0.0265(8) Uani 1 1 d . . .
C112 C 0.6838(2) 0.64836(19) 0.19602(13) 0.0238(7) Uani 1 1 d . . .
C113 C 0.7329(3) 0.6974(2) 0.22390(14) 0.0289(8) Uani 1 1 d . . .
H11B H 0.7008 0.7309 0.2437 0.035 Uiso 1 1 calc R . .
C114 C 0.8336(3) 0.6863(2) 0.21640(13) 0.0264(8) Uani 1 1 d . . .
H11C H 0.8855 0.7108 0.2299 0.032 Uiso 1 1 calc R . .
C115 C 0.8474(3) 0.63045(19) 0.18407(13) 0.0245(7) Uani 1 1 d . . .
C116 C 0.9400(2) 0.59686(19) 0.17269(13) 0.0244(7) Uani 1 1 d . . .
C117 C 0.9397(2) 0.34613(19) 0.04947(13) 0.0232(7) Uani 1 1 d . . .
C118 C 0.9502(3) 0.2680(2) 0.07373(15) 0.0328(9) Uani 1 1 d . . .
H11D H 0.9170 0.2489 0.1067 0.039 Uiso 1 1 calc R . .
C119 C 1.0080(3) 0.2169(2) 0.05091(16) 0.0372(9) Uani 1 1 d . . .
H11E H 1.0154 0.1635 0.0684 0.045 Uiso 1 1 calc R . .
C120 C 1.0552(3) 0.2435(2) 0.00266(15) 0.0334(9) Uani 1 1 d . . .
H12B H 1.0942 0.2083 -0.0133 0.040 Uiso 1 1 calc R . .
C121 C 1.0455(3) 0.3207(2) -0.02214(15) 0.0380(9) Uani 1 1 d . . .
H12C H 1.0781 0.3391 -0.0553 0.046 Uiso 1 1 calc R . .
C122 C 0.9879(3) 0.3722(2) 0.00116(14) 0.0337(9) Uani 1 1 d . . .
H12D H 0.9816 0.4257 -0.0162 0.040 Uiso 1 1 calc R . .
C123 C 0.4204(2) 0.40938(19) 0.08397(13) 0.0240(7) Uani 1 1 d . . .
C124 C 0.3739(3) 0.4430(2) 0.03942(16) 0.0400(10) Uani 1 1 d . . .
H12E H 0.4019 0.4889 0.0170 0.048 Uiso 1 1 calc R . .
C125 C 0.2872(3) 0.4104(3) 0.02730(16) 0.0457(11) Uani 1 1 d . . .
H12F H 0.2562 0.4340 -0.0033 0.055 Uiso 1 1 calc R . .
C126 C 0.2457(3) 0.3442(2) 0.05919(15) 0.0326(9) Uani 1 1 d . . .
H12G H 0.1865 0.3216 0.0506 0.039 Uiso 1 1 calc R . .
C127 C 0.2900(3) 0.3109(2) 0.10339(16) 0.0375(9) Uani 1 1 d . . .
H12H H 0.2612 0.2653 0.1258 0.045 Uiso 1 1 calc R . .
C128 C 0.3766(3) 0.3435(2) 0.11562(15) 0.0368(9) Uani 1 1 d . . .
H12I H 0.4066 0.3198 0.1466 0.044 Uiso 1 1 calc R . .
C129 C 0.5145(3) 0.6836(2) 0.22962(14) 0.0323(9) Uani 1 1 d . . .
C130 C 0.4778(3) 0.6472(3) 0.27849(16) 0.0473(11) Uani 1 1 d . . .
H13B H 0.4930 0.5934 0.2920 0.057 Uiso 1 1 calc R . .
C131 C 0.4175(3) 0.6899(3) 0.30836(17) 0.0573(13) Uani 1 1 d . . .
H13C H 0.3934 0.6656 0.3424 0.069 Uiso 1 1 calc R . .
C132 C 0.3943(3) 0.7667(3) 0.28774(19) 0.0537(13) Uani 1 1 d . . .
H13D H 0.3522 0.7951 0.3074 0.064 Uiso 1 1 calc R . .
C133 C 0.4298(3) 0.8027(3) 0.2403(2) 0.0535(12) Uani 1 1 d . . .
H13E H 0.4126 0.8561 0.2268 0.064 Uiso 1 1 calc R . .
C134 C 0.4908(3) 0.7629(2) 0.21094(17) 0.0412(10) Uani 1 1 d . . .
H13F H 0.5171 0.7894 0.1778 0.049 Uiso 1 1 calc R . .
C135 C 1.0317(2) 0.6251(2) 0.19270(14) 0.0273(8) Uani 1 1 d . . .
C136 C 1.0651(3) 0.5861(2) 0.23966(15) 0.0390(9) Uani 1 1 d . . .
H13G H 1.0304 0.5407 0.2590 0.047 Uiso 1 1 calc R . .
C137 C 1.1494(3) 0.6135(3) 0.25848(17) 0.0505(12) Uani 1 1 d . . .
H13H H 1.1728 0.5861 0.2904 0.061 Uiso 1 1 calc R . .
C138 C 1.1990(3) 0.6797(3) 0.23119(19) 0.0493(12) Uani 1 1 d . . .
H13I H 1.2555 0.6987 0.2446 0.059 Uiso 1 1 calc R . .
C139 C 1.1670(3) 0.7184(3) 0.18479(19) 0.0501(12) Uani 1 1 d . . .
H13J H 1.2019 0.7639 0.1658 0.060 Uiso 1 1 calc R . .
C140 C 1.0834(3) 0.6912(2) 0.16529(16) 0.0385(9) Uani 1 1 d . . .
H14D H 1.0618 0.7181 0.1329 0.046 Uiso 1 1 calc R . .
C141 C 0.2563(4) 0.0868(3) 0.7673(2) 0.0738(16) Uani 1 1 d . . .
H14A H 0.2504 0.0288 0.7768 0.089 Uiso 1 1 calc R . .
H14B H 0.2675 0.1052 0.7989 0.089 Uiso 1 1 calc R . .
Cl1 Cl 0.14416(12) 0.12645(10) 0.74337(6) 0.0906(5) Uani 1 1 d . . .
Cl2 Cl 0.36028(12) 0.11237(10) 0.72371(6) 0.0898(5) Uani 1 1 d . . .

loop_
_atom_site_aniso_label
_atom_site_aniso_U_11
_atom_site_aniso_U_22
_atom_site_aniso_U_33
_atom_site_aniso_U_23
_atom_site_aniso_U_13
_atom_site_aniso_U_12
Zn1 0.0174(2) 0.0224(2) 0.0249(2) -0.00923(17) 0.00024(15) -0.00040(15)
Zn2 0.0192(2) 0.0222(2) 0.0280(2) -0.00936(17) 0.00107(16) -0.00013(15)
Ni1 0.0238(2) 0.0285(3) 0.0242(2) -0.0038(2) 0.00270(18) 0.00048(18)
Ni2 0.0220(2) 0.0268(2) 0.0197(2) -0.00564(19) -0.00144(17) 0.00014(17)
Ni3 0.0203(2) 0.0385(3) 0.0215(2) -0.0058(2) -0.00071(18) -0.00186(19)
O1 0.0349(16) 0.0439(16) 0.0305(15) -0.0024(12) 0.0118(12) -0.0016(12)
O2 0.0300(16) 0.097(3) 0.0290(15) 0.0001(16) -0.0045(13) 0.0002(15)
O3 0.0244(14) 0.0572(18) 0.0278(14) -0.0083(13) 0.0031(11) -0.0087(12)
O4 0.0313(15) 0.078(2) 0.0283(15) -0.0124(15) -0.0003(12) -0.0100(14)
N1 0.0381(19) 0.0317(17) 0.0177(15) -0.0032(13) 0.0009(13) 0.0032(13)
N2 0.0284(17) 0.0347(17) 0.0204(15) -0.0069(13) -0.0033(12) 0.0005(13)
N3 0.0238(16) 0.0397(18) 0.0297(17) -0.0088(14) -0.0053(13) -0.0013(13)
N4 0.0209(15) 0.0271(16) 0.0324(17) -0.0033(13) -0.0031(13) -0.0003(12)
N5 0.0213(15) 0.0307(16) 0.0241(16) -0.0099(13) -0.0037(12) -0.0013(12)
N6 0.0256(16) 0.0350(17) 0.0193(15) -0.0055(13) -0.0013(12) -0.0019(13)
N7 0.0259(16) 0.0316(17) 0.0255(16) -0.0059(14) -0.0040(12) -0.0008(13)
N8 0.0249(16) 0.0290(16) 0.0253(16) -0.0074(13) -0.0046(12) 0.0031(12)
N9 0.0262(17) 0.0450(19) 0.0235(16) -0.0130(15) -0.0027(13) 0.0046(14)
N10 0.0248(16) 0.0282(16) 0.0280(16) -0.0058(13) 0.0018(12) 0.0035(12)
N11 0.0253(16) 0.0267(16) 0.0220(15) -0.0038(13) 0.0006(12) 0.0002(12)
N12 0.0255(16) 0.0336(17) 0.0245(16) -0.0058(13) -0.0028(12) -0.0059(13)
N13 0.0216(15) 0.0256(15) 0.0287(16) -0.0057(13) 0.0019(12) 0.0001(12)
N14 0.0251(16) 0.0233(15) 0.0320(17) -0.0048(13) 0.0028(13) 0.0020(12)
N15 0.0157(14) 0.0287(16) 0.0294(16) -0.0113(13) -0.0011(12) -0.0027(11)
N16 0.0193(15) 0.0244(15) 0.0277(16) -0.0096(13) -0.0008(12) 0.0003(11)
N17 0.0196(14) 0.0229(15) 0.0273(16) -0.0106(13) -0.0014(12) 0.0001(11)
N18 0.0210(15) 0.0235(15) 0.0245(15) -0.0087(13) 0.0014(12) 0.0001(11)
N19 0.0218(15) 0.0236(15) 0.0283(16) -0.0091(13) 0.0012(12) -0.0018(11)
N20 0.0216(15) 0.0243(15) 0.0321(17) -0.0094(13) 0.0018(12) -0.0001(11)
N21 0.0213(15) 0.0246(15) 0.0306(16) -0.0109(13) -0.0013(12) -0.0002(11)
N22 0.0228(15) 0.0216(15) 0.0291(16) -0.0073(13) 0.0001(12) 0.0014(11)
C1 0.050(2) 0.030(2) 0.026(2) -0.0033(17) 0.0062(17) 0.0035(17)
C2 0.065(3) 0.036(2) 0.027(2) -0.0085(18) 0.002(2) 0.010(2)
C3 0.077(3) 0.034(2) 0.026(2) -0.0117(19) -0.007(2) 0.002(2)
C4 0.050(2) 0.033(2) 0.028(2) -0.0105(18) -0.0058(18) -0.0017(18)
C5 0.038(2) 0.0269(19) 0.0218(19) -0.0043(16) -0.0026(15) 0.0018(16)
C6 0.033(2) 0.0273(19) 0.027(2) -0.0062(16) -0.0065(16) -0.0020(15)
C7 0.047(3) 0.044(2) 0.029(2) -0.0098(19) -0.0105(18) 0.0042(19)
C8 0.052(3) 0.052(3) 0.041(3) -0.014(2) -0.028(2) 0.010(2)
C9 0.030(2) 0.056(3) 0.057(3) -0.012(2) -0.017(2) 0.0046(19)
C10 0.026(2) 0.052(3) 0.043(2) -0.010(2) -0.0060(18) 0.0017(18)
C11 0.028(2) 0.029(2) 0.040(2) 0.0014(18) -0.0046(17) -0.0012(15)
C12 0.042(2) 0.032(2) 0.046(3) -0.0036(19) -0.014(2) -0.0115(17)
C13 0.053(3) 0.034(2) 0.037(2) -0.0059(19) -0.018(2) -0.0064(19)
C14 0.041(2) 0.029(2) 0.027(2) -0.0068(17) -0.0078(16) -0.0005(16)
C15 0.0231(19) 0.0308(19) 0.0265(19) -0.0045(16) -0.0078(15) 0.0027(14)
C16 0.0293(19) 0.0274(18) 0.0201(18) -0.0082(15) -0.0032(14) 0.0020(14)
C17 0.026(2) 0.033(2) 0.030(2) -0.0091(17) -0.0086(15) 0.0003(15)
C18 0.035(2) 0.031(2) 0.030(2) -0.0057(17) -0.0083(16) 0.0018(16)
C19 0.046(2) 0.036(2) 0.023(2) 0.0016(17) -0.0048(17) -0.0029(18)
C20 0.032(2) 0.040(2) 0.028(2) -0.0029(18) -0.0007(16) -0.0030(16)
C21 0.033(2) 0.038(2) 0.024(2) -0.0038(17) -0.0013(16) -0.0041(16)
C22 0.044(2) 0.036(2) 0.029(2) 0.0066(18) -0.0031(18) -0.0047(18)
C23 0.042(2) 0.038(2) 0.038(2) 0.0026(19) -0.0077(19) 0.0047(18)
C24 0.034(2) 0.035(2) 0.035(2) -0.0071(18) -0.0061(17) 0.0059(17)
C25 0.0277(19) 0.0274(19) 0.0256(19) -0.0059(16) -0.0062(15) -0.0019(15)
C26 0.0226(19) 0.037(2) 0.028(2) -0.0114(17) -0.0086(15) 0.0047(15)
C27 0.035(2) 0.039(2) 0.038(2) -0.0118(19) -0.0065(18) 0.0047(17)
C28 0.050(3) 0.047(3) 0.056(3) -0.028(2) -0.009(2) 0.011(2)
C29 0.046(3) 0.070(3) 0.046(3) -0.033(3) 0.002(2) 0.014(2)
C30 0.032(2) 0.057(3) 0.035(2) -0.016(2) 0.0027(17) 0.0034(19)
C31 0.024(2) 0.036(2) 0.035(2) -0.0067(18) 0.0014(16) 0.0033(15)
C32 0.030(2) 0.044(2) 0.051(3) -0.009(2) -0.0063(19) 0.0085(18)
C33 0.044(3) 0.038(2) 0.051(3) -0.002(2) -0.010(2) 0.0127(19)
C34 0.039(2) 0.033(2) 0.040(2) -0.0015(18) -0.0061(18) -0.0008(17)
C35 0.029(2) 0.0266(19) 0.0256(19) -0.0081(16) 0.0000(15) 0.0043(15)
C36 0.030(2) 0.032(2) 0.0217(18) -0.0044(16) -0.0003(15) -0.0009(15)
C37 0.042(2) 0.040(2) 0.049(3) -0.017(2) 0.0030(19) -0.0031(18)
C38 0.054(3) 0.034(2) 0.059(3) -0.016(2) 0.003(2) -0.006(2)
C39 0.045(3) 0.043(3) 0.052(3) -0.011(2) -0.003(2) -0.017(2)
C40 0.034(2) 0.041(2) 0.035(2) -0.0087(19) -0.0056(17) -0.0092(17)
C41 0.022(2) 0.042(2) 0.035(2) -0.0017(18) 0.0034(17) 0.0065(16)
C42 0.033(2) 0.037(2) 0.032(2) -0.0092(18) -0.0012(17) -0.0037(16)
C43 0.029(2) 0.036(2) 0.036(2) -0.0018(18) 0.0026(16) -0.0087(16)
C44 0.0207(18) 0.035(2) 0.0277(19) -0.0069(16) 0.0027(15) 0.0052(15)
C45 0.029(2) 0.040(2) 0.032(2) -0.0072(18) -0.0036(16) -0.0056(16)
C46 0.029(2) 0.037(2) 0.033(2) -0.0002(18) -0.0059(16) -0.0084(16)
C47 0.026(2) 0.045(2) 0.030(2) -0.0059(18) 0.0010(16) 0.0015(17)
C48 0.0245(19) 0.0285(19) 0.037(2) -0.0042(17) -0.0020(16) -0.0024(15)
C49 0.0233(19) 0.031(2) 0.032(2) -0.0094(17) -0.0027(15) 0.0029(15)
C50 0.0202(18) 0.034(2) 0.0284(19) -0.0104(16) 0.0004(14) 0.0003(14)
C51 0.030(2) 0.035(2) 0.034(2) -0.0102(18) 0.0025(16) -0.0062(16)
C52 0.034(2) 0.0287(19) 0.030(2) -0.0123(17) 0.0011(16) -0.0059(15)
C53 0.0234(18) 0.0248(18) 0.0245(18) -0.0123(15) 0.0000(14) 0.0002(14)
C54 0.0249(19) 0.0298(19) 0.034(2) -0.0155(17) -0.0012(15) 0.0013(15)
C55 0.0218(19) 0.031(2) 0.036(2) -0.0171(17) -0.0036(15) 0.0007(14)
C56 0.0210(18) 0.0261(18) 0.0278(19) -0.0112(15) -0.0003(14) -0.0004(14)
C57 0.0226(18) 0.0266(18) 0.0247(18) -0.0062(15) -0.0026(14) -0.0038(14)
C58 0.0231(18) 0.0241(18) 0.0259(19) -0.0038(15) -0.0022(14) -0.0026(14)
C59 0.0191(18) 0.031(2) 0.037(2) -0.0122(17) -0.0008(15) -0.0018(14)
C60 0.0198(18) 0.0298(19) 0.040(2) -0.0142(17) 0.0008(15) 0.0028(14)
C61 0.0201(18) 0.0266(18) 0.0261(19) -0.0065(15) -0.0006(14) 0.0017(14)
C62 0.0230(18) 0.0243(18) 0.0234(18) -0.0059(15) 0.0011(14) 0.0022(14)
C63 0.0243(18) 0.0219(17) 0.0221(18) -0.0077(14) 0.0011(14) -0.0008(13)
C64 0.028(2) 0.0259(19) 0.031(2) -0.0143(16) -0.0007(15) 0.0025(14)
C65 0.0234(19) 0.0271(18) 0.0295(19) -0.0129(16) -0.0012(14) -0.0015(14)
C66 0.0226(18) 0.0206(17) 0.0252(18) -0.0074(15) 0.0001(14) -0.0029(13)
C67 0.0232(18) 0.0262(18) 0.0221(18) -0.0065(15) -0.0010(14) -0.0039(14)
C68 0.0217(18) 0.0268(18) 0.0242(18) -0.0052(15) -0.0025(14) -0.0010(14)
C69 0.0172(18) 0.035(2) 0.034(2) -0.0138(17) -0.0012(14) 0.0008(14)
C70 0.0218(18) 0.033(2) 0.032(2) -0.0161(17) -0.0002(15) 0.0032(15)
C71 0.0189(17) 0.0290(19) 0.0250(18) -0.0089(15) 0.0010(14) 0.0015(14)
C72 0.0214(18) 0.0233(17) 0.0251(18) -0.0092(15) -0.0002(14) 0.0014(13)
C73 0.0164(17) 0.0299(19) 0.0292(19) -0.0135(16) -0.0027(14) 0.0008(14)
C74 0.035(2) 0.029(2) 0.039(2) -0.0029(18) -0.0093(18) -0.0027(16)
C75 0.032(2) 0.042(2) 0.045(2) -0.011(2) -0.0168(18) 0.0066(18)
C76 0.0180(18) 0.047(2) 0.045(2) -0.029(2) -0.0032(16) 0.0019(16)
C77 0.029(2) 0.038(2) 0.037(2) -0.0143(18) 0.0023(17) -0.0109(16)
C78 0.029(2) 0.035(2) 0.030(2) -0.0103(17) -0.0033(16) -0.0054(16)
C79 0.0182(17) 0.0292(19) 0.0293(19) -0.0122(16) -0.0046(14) 0.0024(14)
C80 0.0235(19) 0.031(2) 0.038(2) -0.0116(17) -0.0026(16) -0.0023(15)
C81 0.028(2) 0.030(2) 0.052(3) -0.0160(19) -0.0063(18) 0.0070(16)
C82 0.0211(19) 0.048(2) 0.049(3) -0.031(2) -0.0094(17) 0.0112(17)
C83 0.026(2) 0.054(3) 0.031(2) -0.0162(19) -0.0015(16) 0.0082(18)
C84 0.028(2) 0.034(2) 0.032(2) -0.0082(17) -0.0042(16) 0.0066(16)
C85 0.0186(17) 0.0243(18) 0.0300(19) -0.0119(16) 0.0000(14) 0.0016(13)
C86 0.040(2) 0.070(3) 0.028(2) 0.002(2) -0.0080(18) -0.025(2)
C87 0.046(3) 0.076(3) 0.031(2) -0.002(2) -0.0176(19) -0.019(2)
C88 0.0203(18) 0.034(2) 0.040(2) -0.0169(18) -0.0049(16) -0.0010(15)
C89 0.040(2) 0.037(2) 0.044(2) -0.0022(19) -0.0059(19) -0.0149(18)
C90 0.036(2) 0.042(2) 0.035(2) -0.0006(19) -0.0147(18) -0.0090(18)
C91 0.0164(17) 0.0319(19) 0.0275(19) -0.0156(16) -0.0038(14) 0.0030(14)
C92 0.042(2) 0.031(2) 0.035(2) -0.0116(18) 0.0056(17) 0.0031(17)
C93 0.045(3) 0.035(2) 0.054(3) -0.020(2) -0.005(2) 0.0102(18)
C94 0.0203(19) 0.055(3) 0.055(3) -0.039(2) -0.0029(18) 0.0047(17)
C95 0.030(2) 0.057(3) 0.030(2) -0.020(2) 0.0008(16) -0.0032(18)
C96 0.032(2) 0.036(2) 0.032(2) -0.0123(18) -0.0045(16) 0.0035(16)
C97 0.0228(18) 0.0241(18) 0.0269(19) -0.0005(15) -0.0001(14) -0.0007(14)
C98 0.0205(18) 0.031(2) 0.036(2) -0.0114(17) -0.0004(15) -0.0026(14)
C99 0.0234(19) 0.0261(19) 0.035(2) -0.0103(16) -0.0006(15) 0.0015(14)
C100 0.0199(18) 0.0245(18) 0.0292(19) -0.0079(15) 0.0029(14) 0.0013(13)
C101 0.0221(18) 0.0219(17) 0.0247(18) -0.0055(15) 0.0037(14) 0.0013(13)
C102 0.0250(19) 0.0225(17) 0.0262(19) -0.0078(15) 0.0004(14) -0.0021(14)
C103 0.028(2) 0.0285(19) 0.030(2) -0.0131(16) 0.0000(15) 0.0029(15)
C104 0.0249(19) 0.0258(18) 0.029(2) -0.0095(16) -0.0024(15) 0.0010(14)
C105 0.0248(19) 0.0219(17) 0.0257(18) -0.0061(15) -0.0033(14) -0.0041(14)
C106 0.0219(18) 0.0235(18) 0.0286(19) -0.0026(15) 0.0007(14) -0.0004(14)
C107 0.0226(18) 0.0272(19) 0.031(2) -0.0096(16) -0.0010(15) 0.0003(14)
C108 0.0223(19) 0.034(2) 0.043(2) -0.0131(18) -0.0014(16) 0.0016(15)
C109 0.0224(19) 0.036(2) 0.043(2) -0.0158(19) 0.0009(16) 0.0057(15)
C110 0.0235(19) 0.0266(19) 0.034(2) -0.0112(16) -0.0003(15) 0.0039(14)
C111 0.029(2) 0.0242(18) 0.0269(19) -0.0073(15) -0.0006(15) 0.0073(14)
C112 0.0254(19) 0.0211(17) 0.0255(18) -0.0078(15) 0.0010(14) 0.0014(14)
C113 0.029(2) 0.030(2) 0.030(2) -0.0128(16) -0.0016(15) 0.0043(15)
C114 0.0269(19) 0.0264(18) 0.0270(19) -0.0082(16) -0.0018(15) -0.0002(14)
C115 0.0257(19) 0.0216(17) 0.0270(19) -0.0071(15) -0.0016(14) -0.0009(14)
C116 0.0230(18) 0.0235(18) 0.0265(19) -0.0044(15) -0.0026(14) -0.0041(14)
C117 0.0168(17) 0.0273(18) 0.0279(19) -0.0113(16) -0.0002(14) -0.0018(13)
C118 0.035(2) 0.027(2) 0.035(2) -0.0083(17) 0.0089(17) 0.0015(16)
C119 0.037(2) 0.029(2) 0.048(3) -0.0142(19) 0.0004(19) 0.0049(16)
C120 0.024(2) 0.046(2) 0.039(2) -0.029(2) -0.0019(16) 0.0036(16)
C121 0.035(2) 0.053(3) 0.028(2) -0.014(2) 0.0031(17) 0.0022(18)
C122 0.035(2) 0.032(2) 0.033(2) -0.0072(18) 0.0017(17) 0.0048(16)
C123 0.0225(18) 0.0245(18) 0.0271(19) -0.0108(15) -0.0004(14) 0.0022(14)
C124 0.033(2) 0.036(2) 0.046(2) 0.0044(19) -0.0105(18) -0.0067(17)
C125 0.034(2) 0.059(3) 0.042(2) -0.003(2) -0.0139(19) 0.003(2)
C126 0.0190(19) 0.043(2) 0.041(2) -0.0215(19) -0.0006(16) 0.0024(16)
C127 0.032(2) 0.038(2) 0.043(2) -0.0084(19) -0.0009(18) -0.0123(17)
C128 0.034(2) 0.040(2) 0.034(2) -0.0012(18) -0.0094(17) -0.0096(17)
C129 0.0217(19) 0.047(2) 0.035(2) -0.0221(19) -0.0073(16) 0.0051(16)
C130 0.039(2) 0.068(3) 0.036(2) -0.015(2) 0.0010(19) 0.013(2)
C131 0.041(3) 0.101(4) 0.036(3) -0.030(3) -0.003(2) 0.009(3)
C132 0.034(2) 0.083(4) 0.063(3) -0.053(3) -0.014(2) 0.015(2)
C133 0.046(3) 0.053(3) 0.074(4) -0.038(3) -0.012(2) 0.013(2)
C134 0.037(2) 0.039(2) 0.054(3) -0.023(2) -0.0047(19) 0.0090(18)
C135 0.0215(18) 0.0289(19) 0.035(2) -0.0158(17) -0.0007(15) 0.0017(14)
C136 0.039(2) 0.039(2) 0.039(2) -0.0077(19) -0.0070(18) -0.0008(18)
C137 0.043(3) 0.066(3) 0.050(3) -0.020(2) -0.026(2) 0.010(2)
C138 0.028(2) 0.059(3) 0.075(3) -0.041(3) -0.012(2) 0.002(2)
C139 0.036(2) 0.044(3) 0.074(3) -0.021(2) 0.000(2) -0.0141(19)
C140 0.030(2) 0.038(2) 0.047(2) -0.008(2) -0.0082(18) -0.0059(17)
C141 0.071(4) 0.079(4) 0.066(4) -0.004(3) -0.009(3) -0.015(3)
Cl1 0.0981(12) 0.0999(12) 0.0909(11) -0.0516(10) -0.0340(9) 0.0288(9)
Cl2 0.0832(11) 0.0973(12) 0.0828(11) -0.0071(9) 0.0030(8) -0.0325(9)

loop_
_atom_type_symbol
_atom_type_description
_atom_type_scat_dispersion_real
_atom_type_scat_dispersion_imag
_atom_type_scat_source
C C 0.0033 0.0016 'International Tables Vol C Tables 4.2.6.8 and 6.1.1.4'
H H 0.0000 0.0000 'International Tables Vol C Tables 4.2.6.8 and 6.1.1.4'
N N 0.0061 0.0033 'International Tables Vol C Tables 4.2.6.8 and 6.1.1.4'
O O 0.0106 0.0060 'International Tables Vol C Tables 4.2.6.8 and 6.1.1.4'
Cl Cl 0.1484 0.1585 'International Tables Vol C Tables 4.2.6.8 and 6.1.1.4'
Ni Ni 0.3393 1.1124 'International Tables Vol C Tables 4.2.6.8 and 6.1.1.4'
Zn Zn 0.2839 1.4301 'International Tables Vol C Tables 4.2.6.8 and 6.1.1.4'

loop_
_geom_angle_atom_site_label_1
_geom_angle_atom_site_label_2
_geom_angle_atom_site_label_3
_geom_angle
_geom_angle_site_symmetry_1
_geom_angle_site_symmetry_3
_geom_angle_publ_flag
N17 Zn1 N15 162.38(11) . . ?
N17 Zn1 N16 88.40(10) . . ?
N15 Zn1 N16 88.84(10) . . ?
N17 Zn1 N18 88.86(10) . . ?
N15 Zn1 N18 88.43(10) . . ?
N16 Zn1 N18 162.09(11) . . ?
N17 Zn1 N13 93.66(10) . . ?
N15 Zn1 N13 103.77(11) . . ?
N16 Zn1 N13 107.28(11) . . ?
N18 Zn1 N13 90.55(10) . . ?
N20 Zn2 N19 89.27(11) . . ?
N20 Zn2 N22 163.16(11) . . ?
N19 Zn2 N22 89.07(11) . . ?
N20 Zn2 N21 88.73(11) . . ?
N19 Zn2 N21 166.50(11) . . ?
N22 Zn2 N21 88.99(11) . . ?
N20 Zn2 N14 106.39(11) . . ?
N19 Zn2 N14 102.50(11) . . ?
N22 Zn2 N14 90.32(11) . . ?
N21 Zn2 N14 90.87(11) . . ?
O1 Ni1 N10 102.14(11) . . ?
O1 Ni1 N7 92.50(11) . . ?
N10 Ni1 N7 165.35(11) . . ?
O1 Ni1 N1 88.48(11) . . ?
N10 Ni1 N1 91.04(11) . . ?
N7 Ni1 N1 88.93(11) . . ?
O1 Ni1 N4 106.94(11) . . ?
N10 Ni1 N4 85.58(11) . . ?
N7 Ni1 N4 90.58(11) . . ?
N1 Ni1 N4 164.58(11) . . ?
O1 Ni1 Ni2 169.06(8) . . ?
N10 Ni1 Ni2 83.08(8) . . ?
N7 Ni1 Ni2 82.42(8) . . ?
N1 Ni1 Ni2 81.77(8) . . ?
N4 Ni1 Ni2 82.89(8) . . ?
N5 Ni2 N2 178.39(12) . . ?
N5 Ni2 N11 89.73(12) . . ?
N2 Ni2 N11 90.78(12) . . ?
N5 Ni2 N8 89.31(12) . . ?
N2 Ni2 N8 90.20(12) . . ?
N11 Ni2 N8 178.74(12) . . ?
N5 Ni2 Ni3 89.83(9) . . ?
N2 Ni2 Ni3 88.63(9) . . ?
N11 Ni2 Ni3 90.33(8) . . ?
N8 Ni2 Ni3 90.48(9) . . ?
N5 Ni2 Ni1 90.73(9) . . ?
N2 Ni2 Ni1 90.81(9) . . ?
N11 Ni2 Ni1 89.16(8) . . ?
N8 Ni2 Ni1 90.03(9) . . ?
Ni3 Ni2 Ni1 179.24(2) . . ?
O3 Ni3 N3 101.75(11) . . ?
O3 Ni3 N6 91.13(11) . . ?
N3 Ni3 N6 166.98(11) . . ?
O3 Ni3 N12 101.74(11) . . ?
N3 Ni3 N12 91.32(12) . . ?
N6 Ni3 N12 87.86(11) . . ?
O3 Ni3 N9 92.60(11) . . ?
N3 Ni3 N9 88.60(12) . . ?
N6 Ni3 N9 88.93(11) . . ?
N12 Ni3 N9 165.36(11) . . ?
O3 Ni3 Ni2 172.33(7) . . ?
N3 Ni3 Ni2 84.09(8) . . ?
N6 Ni3 Ni2 82.91(8) . . ?
N12 Ni3 Ni2 82.93(8) . . ?
N9 Ni3 Ni2 82.49(8) . . ?
C41 O1 Ni1 142.8(3) . . ?
C47 O3 Ni3 139.5(2) . . ?
C5 N1 C1 118.8(3) . . ?
C5 N1 Ni1 121.1(2) . . ?
C1 N1 Ni1 120.0(3) . . ?
C5 N2 C6 122.4(3) . . ?
C5 N2 Ni2 119.1(2) . . ?
C6 N2 Ni2 118.5(2) . . ?
C10 N3 C6 118.5(3) . . ?
C10 N3 Ni3 121.2(3) . . ?
C6 N3 Ni3 120.0(2) . . ?
C11 N4 C15 117.8(3) . . ?
C11 N4 Ni1 121.5(2) . . ?
C15 N4 Ni1 120.6(2) . . ?
C16 N5 C15 122.5(3) . . ?
C16 N5 Ni2 119.1(2) . . ?
C15 N5 Ni2 118.4(2) . . ?
C20 N6 C16 119.0(3) . . ?
C20 N6 Ni3 120.7(2) . . ?
C16 N6 Ni3 120.2(2) . . ?
C21 N7 C25 118.7(3) . . ?
C21 N7 Ni1 120.7(2) . . ?
C25 N7 Ni1 120.6(2) . . ?
C25 N8 C26 122.0(3) . . ?
C25 N8 Ni2 118.8(2) . . ?
C26 N8 Ni2 119.2(2) . . ?
C30 N9 C26 118.2(3) . . ?
C30 N9 Ni3 121.0(3) . . ?
C26 N9 Ni3 120.7(2) . . ?
C31 N10 C35 119.6(3) . . ?
C31 N10 Ni1 119.1(2) . . ?
C35 N10 Ni1 120.6(2) . . ?
C36 N11 C35 122.6(3) . . ?
C36 N11 Ni2 119.7(2) . . ?
C35 N11 Ni2 117.5(2) . . ?
C36 N12 C40 118.5(3) . . ?
C36 N12 Ni3 120.5(2) . . ?
C40 N12 Ni3 121.0(2) . . ?
C42 N13 C46 117.1(3) . . ?
C42 N13 Zn1 122.0(2) . . ?
C46 N13 Zn1 119.2(2) . . ?
C52 N14 C48 116.9(3) . . ?
C52 N14 Zn2 119.1(2) . . ?
C48 N14 Zn2 120.8(2) . . ?
C68 N15 C71 106.6(3) . . ?
C68 N15 Zn1 126.6(2) . . ?
C71 N15 Zn1 126.6(2) . . ?
C53 N16 C56 106.9(3) . . ?
C53 N16 Zn1 126.4(2) . . ?
C56 N16 Zn1 126.6(2) . . ?
C61 N17 C58 106.4(3) . . ?
C61 N17 Zn1 125.8(2) . . ?
C58 N17 Zn1 127.4(2) . . ?
C66 N18 C63 106.7(3) . . ?
C66 N18 Zn1 126.0(2) . . ?
C63 N18 Zn1 125.0(2) . . ?
C97 N19 C100 106.7(3) . . ?
C97 N19 Zn2 125.9(2) . . ?
C100 N19 Zn2 126.4(2) . . ?
C102 N20 C105 106.4(3) . . ?
C102 N20 Zn2 126.8(2) . . ?
C105 N20 Zn2 126.8(2) . . ?
C110 N21 C107 106.7(3) . . ?
C110 N21 Zn2 125.0(2) . . ?
C107 N21 Zn2 126.6(2) . . ?
C112 N22 C115 106.7(3) . . ?
C112 N22 Zn2 124.6(2) . . ?
C115 N22 Zn2 125.2(2) . . ?
N1 C1 C2 122.8(4) . . ?
C1 C2 C3 118.1(4) . . ?
C4 C3 C2 120.5(4) . . ?
C3 C4 C5 118.9(4) . . ?
N1 C5 N2 115.8(3) . . ?
N1 C5 C4 120.7(3) . . ?
N2 C5 C4 123.4(3) . . ?
N3 C6 N2 115.6(3) . . ?
N3 C6 C7 120.0(3) . . ?
N2 C6 C7 124.2(3) . . ?
C8 C7 C6 119.6(4) . . ?
C7 C8 C9 120.4(4) . . ?
C10 C9 C8 117.5(4) . . ?
N3 C10 C9 124.0(4) . . ?
N4 C11 C12 123.4(4) . . ?
C11 C12 C13 118.3(4) . . ?
C14 C13 C12 119.7(4) . . ?
C13 C14 C15 119.3(4) . . ?
N4 C15 N5 115.9(3) . . ?
N4 C15 C14 121.2(3) . . ?
N5 C15 C14 122.9(3) . . ?
N6 C16 N5 115.9(3) . . ?
N6 C16 C17 119.6(3) . . ?
N5 C16 C17 124.3(3) . . ?
C18 C17 C16 120.1(3) . . ?
C17 C18 C19 119.6(3) . . ?
C20 C19 C18 118.0(4) . . ?
N6 C20 C19 123.7(4) . . ?
N7 C21 C22 123.2(4) . . ?
C21 C22 C23 118.3(4) . . ?
C24 C23 C22 120.0(4) . . ?
C23 C24 C25 119.6(4) . . ?
N7 C25 N8 116.0(3) . . ?
N7 C25 C24 120.0(3) . . ?
N8 C25 C24 123.8(3) . . ?
N9 C26 N8 115.5(3) . . ?
N9 C26 C27 120.8(3) . . ?
N8 C26 C27 123.6(3) . . ?
C28 C27 C26 119.5(4) . . ?
C27 C28 C29 119.8(4) . . ?
C30 C29 C28 118.6(4) . . ?
N9 C30 C29 123.1(4) . . ?
N10 C31 C32 123.0(4) . . ?
C31 C32 C33 117.6(4) . . ?
C34 C33 C32 120.5(4) . . ?
C33 C34 C35 119.7(4) . . ?
N10 C35 N11 115.8(3) . . ?
N10 C35 C34 119.5(3) . . ?
N11 C35 C34 124.3(3) . . ?
N12 C36 N11 115.9(3) . . ?
N12 C36 C37 120.4(3) . . ?
N11 C36 C37 123.6(3) . . ?
C38 C37 C36 120.0(4) . . ?
C37 C38 C39 118.9(4) . . ?
C40 C39 C38 119.1(4) . . ?
C39 C40 N12 123.1(4) . . ?
O2 C41 O1 128.2(4) . . ?
O2 C41 C44 117.6(3) . . ?
O1 C41 C44 114.2(3) . . ?
N13 C42 C43 123.1(3) . . ?
C44 C43 C42 119.4(3) . . ?
C43 C44 C45 117.2(3) . . ?
C43 C44 C41 122.9(3) . . ?
C45 C44 C41 119.9(3) . . ?
C46 C45 C44 119.7(3) . . ?
N13 C46 C45 123.5(3) . . ?
O4 C47 O3 128.0(4) . . ?
O4 C47 C50 118.3(3) . . ?
O3 C47 C50 113.6(3) . . ?
N14 C48 C49 123.1(3) . . ?
C50 C49 C48 119.4(3) . . ?
C49 C50 C51 117.7(3) . . ?
C49 C50 C47 120.4(3) . . ?
C51 C50 C47 121.8(3) . . ?
C52 C51 C50 118.9(3) . . ?
N14 C52 C51 124.0(3) . . ?
N16 C53 C72 126.4(3) . . ?
N16 C53 C54 109.1(3) . . ?
C72 C53 C54 124.4(3) . . ?
C55 C54 C53 107.4(3) . . ?
C54 C55 C56 107.6(3) . . ?
N16 C56 C57 126.1(3) . . ?
N16 C56 C55 108.9(3) . . ?
C57 C56 C55 124.9(3) . . ?
C56 C57 C58 125.4(3) . . ?
C56 C57 C73 117.8(3) . . ?
C58 C57 C73 116.7(3) . . ?
N17 C58 C57 125.3(3) . . ?
N17 C58 C59 109.7(3) . . ?
C57 C58 C59 125.1(3) . . ?
C60 C59 C58 106.9(3) . . ?
C59 C60 C61 107.5(3) . . ?
N17 C61 C62 125.7(3) . . ?
N17 C61 C60 109.5(3) . . ?
C62 C61 C60 124.7(3) . . ?
C61 C62 C63 125.9(3) . . ?
C61 C62 C79 117.0(3) . . ?
C63 C62 C79 117.1(3) . . ?
N18 C63 C62 125.2(3) . . ?
N18 C63 C64 109.6(3) . . ?
C62 C63 C64 125.2(3) . . ?
C65 C64 C63 106.8(3) . . ?
C64 C65 C66 107.3(3) . . ?
N18 C66 C67 125.3(3) . . ?
N18 C66 C65 109.5(3) . . ?
C67 C66 C65 125.2(3) . . ?
C68 C67 C66 125.4(3) . . ?
C68 C67 C85 117.2(3) . . ?
C66 C67 C85 117.4(3) . . ?
N15 C68 C67 125.8(3) . . ?
N15 C68 C69 109.2(3) . . ?
C67 C68 C69 125.0(3) . . ?
C70 C69 C68 107.9(3) . . ?
C69 C70 C71 106.8(3) . . ?
N15 C71 C72 125.7(3) . . ?
N15 C71 C70 109.5(3) . . ?
C72 C71 C70 124.8(3) . . ?
C53 C72 C71 125.1(3) . . ?
C53 C72 C91 117.1(3) . . ?
C71 C72 C91 117.6(3) . . ?
C74 C73 C78 118.4(3) . . ?
C74 C73 C57 121.0(3) . . ?
C78 C73 C57 120.6(3) . . ?
C73 C74 C75 120.8(4) . . ?
C76 C75 C74 120.4(4) . . ?
C75 C76 C77 120.0(3) . . ?
C76 C77 C78 119.5(4) . . ?
C77 C78 C73 121.0(3) . . ?
C80 C79 C84 118.8(3) . . ?
C80 C79 C62 121.7(3) . . ?
C84 C79 C62 119.6(3) . . ?
C81 C80 C79 120.3(4) . . ?
C82 C81 C80 120.8(4) . . ?
C81 C82 C83 119.7(3) . . ?
C84 C83 C82 119.3(4) . . ?
C83 C84 C79 121.1(4) . . ?
C90 C85 C86 118.1(3) . . ?
C90 C85 C67 120.6(3) . . ?
C86 C85 C67 121.2(3) . . ?
C85 C86 C87 119.9(4) . . ?
C88 C87 C86 120.9(4) . . ?
C87 C88 C89 119.5(3) . . ?
C88 C89 C90 120.5(4) . . ?
C85 C90 C89 121.0(3) . . ?
C96 C91 C92 118.8(3) . . ?
C96 C91 C72 120.3(3) . . ?
C92 C91 C72 120.9(3) . . ?
C91 C92 C93 120.5(4) . . ?
C94 C93 C92 120.0(4) . . ?
C93 C94 C95 120.3(3) . . ?
C94 C95 C96 119.5(4) . . ?
C91 C96 C95 120.9(4) . . ?
N19 C97 C116 125.4(3) . . ?
N19 C97 C98 109.4(3) . . ?
C116 C97 C98 125.2(3) . . ?
C99 C98 C97 107.2(3) . . ?
C98 C99 C100 107.5(3) . . ?
N19 C100 C101 125.4(3) . . ?
N19 C100 C99 109.1(3) . . ?
C101 C100 C99 125.4(3) . . ?
C100 C101 C102 125.3(3) . . ?
C100 C101 C117 117.9(3) . . ?
C102 C101 C117 116.8(3) . . ?
N20 C102 C101 125.6(3) . . ?
N20 C102 C103 109.6(3) . . ?
C101 C102 C103 124.8(3) . . ?
C104 C103 C102 107.2(3) . . ?
C103 C104 C105 107.6(3) . . ?
N20 C105 C106 125.7(3) . . ?
N20 C105 C104 109.2(3) . . ?
C106 C105 C104 125.1(3) . . ?
C107 C106 C105 125.4(3) . . ?
C107 C106 C123 117.2(3) . . ?
C105 C106 C123 117.4(3) . . ?
N21 C107 C106 125.3(3) . . ?
N21 C107 C108 109.8(3) . . ?
C106 C107 C108 124.9(3) . . ?
C109 C108 C107 106.8(3) . . ?
C108 C109 C110 107.1(3) . . ?
N21 C110 C111 125.6(3) . . ?
N21 C110 C109 109.5(3) . . ?
C111 C110 C109 124.8(3) . . ?
C110 C111 C112 125.6(3) . . ?
C110 C111 C129 117.5(3) . . ?
C112 C111 C129 116.9(3) . . ?
N22 C112 C111 126.0(3) . . ?
N22 C112 C113 109.7(3) . . ?
C111 C112 C113 124.2(3) . . ?
C114 C113 C112 106.8(3) . . ?
C113 C114 C115 107.3(3) . . ?
N22 C115 C116 125.8(3) . . ?
N22 C115 C114 109.4(3) . . ?
C116 C115 C114 124.4(3) . . ?
C115 C116 C97 125.7(3) . . ?
C115 C116 C135 117.3(3) . . ?
C97 C116 C135 117.1(3) . . ?
C118 C117 C122 118.3(3) . . ?
C118 C117 C101 120.2(3) . . ?
C122 C117 C101 121.4(3) . . ?
C119 C118 C117 121.1(3) . . ?
C118 C119 C120 120.0(4) . . ?
C121 C120 C119 119.8(3) . . ?
C120 C121 C122 120.1(4) . . ?
C117 C122 C121 120.6(4) . . ?
C128 C123 C124 117.7(3) . . ?
C128 C123 C106 120.9(3) . . ?
C124 C123 C106 121.3(3) . . ?
C125 C124 C123 120.7(4) . . ?
C126 C125 C124 120.5(4) . . ?
C127 C126 C125 119.5(3) . . ?
C126 C127 C128 120.1(4) . . ?
C123 C128 C127 121.5(4) . . ?
C130 C129 C134 118.6(4) . . ?
C130 C129 C111 120.4(4) . . ?
C134 C129 C111 121.0(3) . . ?
C129 C130 C131 119.9(4) . . ?
C132 C131 C130 119.2(4) . . ?
C133 C132 C131 121.4(4) . . ?
C132 C133 C134 120.5(5) . . ?
C133 C134 C129 120.4(4) . . ?
C140 C135 C136 118.9(3) . . ?
C140 C135 C116 120.8(3) . . ?
C136 C135 C116 120.3(3) . . ?
C135 C136 C137 120.0(4) . . ?
C138 C137 C136 120.4(4) . . ?
C139 C138 C137 120.1(4) . . ?
C138 C139 C140 120.1(4) . . ?
C135 C140 C139 120.5(4) . . ?
Cl1 C141 Cl2 113.0(3) . . ?

loop_
_geom_bond_atom_site_label_1
_geom_bond_atom_site_label_2
_geom_bond_distance
_geom_bond_site_symmetry_2
_geom_bond_publ_flag
Zn1 N17 2.063(3) . ?
Zn1 N15 2.066(3) . ?
Zn1 N16 2.070(3) . ?
Zn1 N18 2.082(3) . ?
Zn1 N13 2.220(3) . ?
Zn2 N20 2.051(3) . ?
Zn2 N19 2.059(3) . ?
Zn2 N22 2.072(3) . ?
Zn2 N21 2.077(3) . ?
Zn2 N14 2.179(3) . ?
Ni1 O1 2.006(2) . ?
Ni1 N10 2.060(3) . ?
Ni1 N7 2.097(3) . ?
Ni1 N1 2.104(3) . ?
Ni1 N4 2.105(3) . ?
Ni1 Ni2 2.4212(6) . ?
Ni2 N5 1.888(3) . ?
Ni2 N2 1.891(3) . ?
Ni2 N11 1.895(3) . ?
Ni2 N8 1.895(3) . ?
Ni2 Ni3 2.4067(6) . ?
Ni3 O3 1.977(2) . ?
Ni3 N3 2.049(3) . ?
Ni3 N6 2.079(3) . ?
Ni3 N12 2.086(3) . ?
Ni3 N9 2.103(3) . ?
O1 C41 1.266(4) . ?
O2 C41 1.226(5) . ?
O3 C47 1.272(4) . ?
O4 C47 1.236(4) . ?
N1 C5 1.351(5) . ?
N1 C1 1.356(4) . ?
N2 C5 1.376(4) . ?
N2 C6 1.381(4) . ?
N3 C10 1.342(5) . ?
N3 C6 1.357(5) . ?
N4 C11 1.355(4) . ?
N4 C15 1.359(4) . ?
N5 C16 1.373(4) . ?
N5 C15 1.382(4) . ?
N6 C20 1.348(5) . ?
N6 C16 1.354(4) . ?
N7 C21 1.350(5) . ?
N7 C25 1.352(4) . ?
N8 C25 1.373(4) . ?
N8 C26 1.378(4) . ?
N9 C30 1.353(5) . ?
N9 C26 1.354(5) . ?
N10 C31 1.352(4) . ?
N10 C35 1.358(4) . ?
N11 C36 1.377(4) . ?
N11 C35 1.381(4) . ?
N12 C36 1.354(4) . ?
N12 C40 1.358(4) . ?
N13 C42 1.329(4) . ?
N13 C46 1.342(4) . ?
N14 C52 1.325(4) . ?
N14 C48 1.347(4) . ?
N15 C68 1.376(4) . ?
N15 C71 1.380(4) . ?
N16 C53 1.376(4) . ?
N16 C56 1.379(4) . ?
N17 C61 1.373(4) . ?
N17 C58 1.374(4) . ?
N18 C66 1.373(4) . ?
N18 C63 1.372(4) . ?
N19 C97 1.367(4) . ?
N19 C100 1.375(4) . ?
N20 C102 1.376(4) . ?
N20 C105 1.385(4) . ?
N21 C110 1.371(4) . ?
N21 C107 1.371(4) . ?
N22 C112 1.370(4) . ?
N22 C115 1.373(4) . ?
C1 C2 1.371(5) . ?
C2 C3 1.386(6) . ?
C3 C4 1.366(5) . ?
C4 C5 1.411(5) . ?
C6 C7 1.407(5) . ?
C7 C8 1.361(6) . ?
C8 C9 1.382(6) . ?
C9 C10 1.367(6) . ?
C11 C12 1.367(5) . ?
C12 C13 1.391(6) . ?
C13 C14 1.369(5) . ?
C14 C15 1.400(5) . ?
C16 C17 1.417(5) . ?
C17 C18 1.368(5) . ?
C18 C19 1.390(5) . ?
C19 C20 1.370(5) . ?
C21 C22 1.373(5) . ?
C22 C23 1.381(5) . ?
C23 C24 1.358(5) . ?
C24 C25 1.423(5) . ?
C26 C27 1.407(5) . ?
C27 C28 1.363(5) . ?
C28 C29 1.381(6) . ?
C29 C30 1.369(6) . ?
C31 C32 1.373(5) . ?
C32 C33 1.393(6) . ?
C33 C34 1.366(5) . ?
C34 C35 1.412(5) . ?
C36 C37 1.402(5) . ?
C37 C38 1.377(5) . ?
C38 C39 1.383(6) . ?
C39 C40 1.360(6) . ?
C41 C44 1.532(5) . ?
C42 C43 1.396(5) . ?
C43 C44 1.388(5) . ?
C44 C45 1.389(5) . ?
C45 C46 1.378(5) . ?
C47 C50 1.516(5) . ?
C48 C49 1.381(5) . ?
C49 C50 1.378(5) . ?
C50 C51 1.395(5) . ?
C51 C52 1.375(5) . ?
C53 C72 1.395(4) . ?
C53 C54 1.441(5) . ?
C54 C55 1.348(5) . ?
C55 C56 1.440(5) . ?
C56 C57 1.387(5) . ?
C57 C58 1.403(5) . ?
C57 C73 1.506(4) . ?
C58 C59 1.446(5) . ?
C59 C60 1.345(5) . ?
C60 C61 1.442(5) . ?
C61 C62 1.398(5) . ?
C62 C63 1.409(5) . ?
C62 C79 1.503(4) . ?
C63 C64 1.445(4) . ?
C64 C65 1.357(5) . ?
C65 C66 1.438(5) . ?
C66 C67 1.407(4) . ?
C67 C68 1.402(5) . ?
C67 C85 1.498(4) . ?
C68 C69 1.442(5) . ?
C69 C70 1.349(5) . ?
C70 C71 1.447(5) . ?
C71 C72 1.402(4) . ?
C72 C91 1.497(4) . ?
C73 C74 1.379(5) . ?
C73 C78 1.387(5) . ?
C74 C75 1.383(5) . ?
C75 C76 1.365(5) . ?
C76 C77 1.382(5) . ?
C77 C78 1.383(5) . ?
C79 C80 1.387(5) . ?
C79 C84 1.390(5) . ?
C80 C81 1.381(5) . ?
C81 C82 1.373(6) . ?
C82 C83 1.393(6) . ?
C83 C84 1.385(5) . ?
C85 C90 1.370(5) . ?
C85 C86 1.385(5) . ?
C86 C87 1.400(5) . ?
C87 C88 1.350(5) . ?
C88 C89 1.359(5) . ?
C89 C90 1.388(5) . ?
C91 C96 1.382(5) . ?
C91 C92 1.383(5) . ?
C92 C93 1.401(5) . ?
C93 C94 1.364(6) . ?
C94 C95 1.386(6) . ?
C95 C96 1.393(5) . ?
C97 C116 1.410(5) . ?
C97 C98 1.445(5) . ?
C98 C99 1.341(5) . ?
C99 C100 1.442(5) . ?
C100 C101 1.400(5) . ?
C101 C102 1.408(5) . ?
C101 C117 1.498(4) . ?
C102 C103 1.439(5) . ?
C103 C104 1.350(5) . ?
C104 C105 1.436(5) . ?
C105 C106 1.402(5) . ?
C106 C107 1.402(5) . ?
C106 C123 1.502(5) . ?
C107 C108 1.438(5) . ?
C108 C109 1.360(5) . ?
C109 C110 1.441(5) . ?
C110 C111 1.398(5) . ?
C111 C112 1.410(5) . ?
C111 C129 1.501(5) . ?
C112 C113 1.445(5) . ?
C113 C114 1.355(5) . ?
C114 C115 1.443(5) . ?
C115 C116 1.395(5) . ?
C116 C135 1.498(4) . ?
C117 C118 1.381(5) . ?
C117 C122 1.386(5) . ?
C118 C119 1.382(5) . ?
C119 C120 1.380(5) . ?
C120 C121 1.369(6) . ?
C121 C122 1.394(5) . ?
C123 C128 1.376(5) . ?
C123 C124 1.388(5) . ?
C124 C125 1.383(5) . ?
C125 C126 1.371(6) . ?
C126 C127 1.364(5) . ?
C127 C128 1.383(5) . ?
C129 C130 1.380(6) . ?
C129 C134 1.398(5) . ?
C130 C131 1.411(6) . ?
C131 C132 1.367(7) . ?
C132 C133 1.342(7) . ?
C133 C134 1.375(6) . ?
C135 C140 1.384(5) . ?
C135 C136 1.388(5) . ?
C136 C137 1.394(5) . ?
C137 C138 1.371(6) . ?
C138 C139 1.367(6) . ?
C139 C140 1.393(5) . ?
C141 Cl1 1.733(5) . ?
C141 Cl2 1.740(5) . ?
